data_7703703
loop_
_publ_author_name
'Han, Seong Ho'
'Agbenyeke, Raphael Edem'
'Lee, Ga Yeon'
'Park, Bo Keun'
'Kim, Chang Gyoun'
'Lee, Young Kuk'
'Son, Seung Uk'
'Chung, Taek-Mo'

_publ_section_title
;
 Synthesis and characterization of novel zinc precursors for ZnO thin film
 deposition by atomic layer deposition.
;
_journal_issue 14
_journal_name_full 'Dalton transactions (Cambridge, England : 2003)'
_journal_page_first 4306
_journal_page_last 4314
_journal_paper_doi 10.1039/c9dt04644e
_journal_volume 49
_journal_year 2020
_chemical_formula_sum 'C10 H23 N O Zn'
_chemical_formula_weight 238.66
_space_group_IT_number 2
_space_group_name_Hall '-P 1'
_space_group_name_H-M_alt 'P -1'
_symmetry_cell_setting triclinic
_symmetry_space_group_name_H-M 'P -1'
_atom_sites_solution_hydrogens geom
_atom_sites_solution_primary direct
_atom_sites_solution_secondary difmap
_audit_creation_method SHELXL-97
_audit_update_record
;
2019-07-28 deposited with the CCDC.	2020-03-05 downloaded from the CCDC.
;
_cell_angle_alpha 74.598(3)
_cell_angle_beta 74.548(3)
_cell_angle_gamma 62.454(3)
_cell_formula_units_Z 2
_cell_length_a 8.7333(5)
_cell_length_b 9.0204(6)
_cell_length_c 9.2754(6)
_cell_measurement_reflns_used 7863
_cell_measurement_temperature 100(1)
_cell_measurement_theta_max 28.33
_cell_measurement_theta_min 2.31
_cell_volume 615.72(7)
_computing_cell_refinement 'Bruker SAINT'
_computing_data_collection 'Bruker APEX2'
_computing_data_reduction 'Bruker SAINT'
_computing_molecular_graphics 'Bruker SHELXTL'
_computing_publication_material 'Bruker SHELXTL'
_computing_structure_refinement 'SHELXL-97 (Sheldrick, 2008)'
_computing_structure_solution 'SHELXS-97 (Sheldrick, 2008)'
_diffrn_ambient_temperature 100(1)
_diffrn_measured_fraction_theta_full 0.990
_diffrn_measured_fraction_theta_max 0.990
_diffrn_measurement_device_type 'Bruker APEX-II CCD'
_diffrn_measurement_method '\f and \w scans'
_diffrn_radiation_monochromator graphite
_diffrn_radiation_source 'fine-focus sealed tube'
_diffrn_radiation_type MoK\a
_diffrn_radiation_wavelength 0.71073
_diffrn_reflns_av_R_equivalents 0.0605
_diffrn_reflns_av_sigmaI/netI 0.0355
_diffrn_reflns_limit_h_max 11
_diffrn_reflns_limit_h_min -11
_diffrn_reflns_limit_k_max 11
_diffrn_reflns_limit_k_min -11
_diffrn_reflns_limit_l_max 8
_diffrn_reflns_limit_l_min -12
_diffrn_reflns_number 10730
_diffrn_reflns_theta_full 27.88
_diffrn_reflns_theta_max 27.88
_diffrn_reflns_theta_min 2.31
_exptl_absorpt_coefficient_mu 1.962
_exptl_absorpt_correction_T_max 0.7707
_exptl_absorpt_correction_T_min 0.5385
_exptl_absorpt_correction_type multi-scan
_exptl_absorpt_process_details 'Bruker SADABS'
_exptl_crystal_colour silver
_exptl_crystal_density_diffrn 1.287
_exptl_crystal_density_meas ?
_exptl_crystal_density_method 'not measured'
_exptl_crystal_description block
_exptl_crystal_F_000 256
_exptl_crystal_size_max 0.36
_exptl_crystal_size_mid 0.30
_exptl_crystal_size_min 0.14
_refine_diff_density_max 1.758
_refine_diff_density_min -0.717
_refine_diff_density_rms 0.102
_refine_ls_extinction_method none
_refine_ls_goodness_of_fit_ref 1.077
_refine_ls_hydrogen_treatment refxyz
_refine_ls_matrix_type full
_refine_ls_number_parameters 118
_refine_ls_number_reflns 2903
_refine_ls_number_restraints 0
_refine_ls_restrained_S_all 1.077
_refine_ls_R_factor_all 0.0462
_refine_ls_R_factor_gt 0.0435
_refine_ls_shift/su_max 0.000
_refine_ls_shift/su_mean 0.000
_refine_ls_structure_factor_coef Fsqd
_refine_ls_weighting_details 'calc w=1/[\s^2^(Fo^2^)+(0.0823P)^2^+0.3228P] where P=(Fo^2^+2Fc^2^)/3'
_refine_ls_weighting_scheme calc
_refine_ls_wR_factor_gt 0.1215
_refine_ls_wR_factor_ref 0.1234
_reflns_number_gt 2664
_reflns_number_total 2903
_reflns_threshold_expression >2sigma(I)
_cod_data_source_file c9dt04644e1.cif
_cod_data_source_block 20181115lt_0m
_cod_depositor_comments
;
The following automatic conversions were performed:

data item '_symmetry_cell_setting' value 'Triclinic' was changed to
'triclinic' in accordance with the
/home/data/users/saulius/crontab/automatic-downloads/rss-feeds/RSC/lib/dictionaries/cif_core.dic
dictionary named 'cif_core.dic' version 2.4.2 last updated on
2011-04-26.

data item '_exptl_crystal_density_meas' value 'none' was changed to
'?' -- the value is perceived as not measured.

Automatic conversion script
Id: cif_fix_values 7556 2019-12-06 15:28:31Z antanas 

 Adding full bibliography for 7703699--7703705.cif.
;
_cod_original_sg_symbol_H-M P-1
_cod_database_code 7703703

loop_
_symmetry_equiv_pos_as_xyz
'x, y, z'
'-x, -y, -z'

loop_
_atom_site_label
_atom_site_type_symbol
_atom_site_fract_x
_atom_site_fract_y
_atom_site_fract_z
_atom_site_U_iso_or_equiv
_atom_site_adp_type
_atom_site_occupancy
_atom_site_symmetry_multiplicity
_atom_site_calc_flag
_atom_site_refinement_flags
_atom_site_disorder_assembly
_atom_site_disorder_group
Zn1 Zn 0.43289(3) 0.43141(3) 0.15564(3) 0.02373(13) Uani 1 1 d . . .
O1 O 0.5982(2) 0.5371(2) 0.0561(2) 0.0235(4) Uani 1 1 d . . .
N1 N 0.2245(3) 0.6712(3) 0.2200(2) 0.0245(4) Uani 1 1 d . . .
C1 C 0.4605(4) 0.2372(4) 0.3261(3) 0.0366(6) Uani 1 1 d . . .
H1A H 0.4504 0.2753 0.4204 0.044 Uiso 1 1 calc R . .
H1B H 0.3626 0.2053 0.3397 0.044 Uiso 1 1 calc R . .
C2 C 0.6325(5) 0.0798(4) 0.3062(4) 0.0424(7) Uani 1 1 d . . .
H2A H 0.6347 -0.0085 0.3951 0.064 Uiso 1 1 calc R . .
H2B H 0.7307 0.1086 0.2954 0.064 Uiso 1 1 calc R . .
H2C H 0.6425 0.0381 0.2152 0.064 Uiso 1 1 calc R . .
C3 C 0.6249(3) 0.6395(4) 0.1302(3) 0.0308(6) Uani 1 1 d . . .
C4 C 0.4490(4) 0.7895(4) 0.1749(4) 0.0425(7) Uani 1 1 d . . .
H4A H 0.4746 0.8616 0.2202 0.051 Uiso 1 1 calc R . .
H4B H 0.4036 0.8584 0.0803 0.051 Uiso 1 1 calc R . .
C5 C 0.3045(4) 0.7518(5) 0.2819(5) 0.0460(8) Uani 1 1 d . . .
H5A H 0.3560 0.6701 0.3713 0.055 Uiso 1 1 calc R . .
C6 C 0.7189(5) 0.5285(5) 0.2617(4) 0.0493(8) Uani 1 1 d . . .
H6A H 0.8280 0.4365 0.2247 0.074 Uiso 1 1 calc R . .
H6B H 0.6438 0.4806 0.3366 0.074 Uiso 1 1 calc R . .
H6C H 0.7459 0.5968 0.3091 0.074 Uiso 1 1 calc R . .
C7 C 0.7388(5) 0.7215(5) 0.0172(4) 0.0464(8) Uani 1 1 d . . .
H7A H 0.8528 0.6329 -0.0167 0.070 Uiso 1 1 calc R . .
H7B H 0.7556 0.7952 0.0665 0.070 Uiso 1 1 calc R . .
H7C H 0.6807 0.7889 -0.0705 0.070 Uiso 1 1 calc R . .
C8 C 0.1671(5) 0.9174(6) 0.3403(6) 0.0726(15) Uani 1 1 d . . .
H8A H 0.0708 0.8963 0.4108 0.109 Uiso 1 1 calc R . .
H8B H 0.1213 1.0047 0.2543 0.109 Uiso 1 1 calc R . .
H8C H 0.2220 0.9563 0.3927 0.109 Uiso 1 1 calc R . .
C9 C 0.1327(4) 0.7772(4) 0.0939(4) 0.0422(8) Uani 1 1 d . . .
H9A H 0.0404 0.8834 0.1253 0.063 Uiso 1 1 calc R . .
H9B H 0.0803 0.7172 0.0635 0.063 Uiso 1 1 calc R . .
H9C H 0.2157 0.8025 0.0080 0.063 Uiso 1 1 calc R . .
C10 C 0.1046(4) 0.6193(5) 0.3426(4) 0.0461(8) Uani 1 1 d . . .
H10A H 0.0063 0.7200 0.3785 0.069 Uiso 1 1 calc R . .
H10B H 0.1671 0.5457 0.4265 0.069 Uiso 1 1 calc R . .
H10C H 0.0602 0.5574 0.3049 0.069 Uiso 1 1 calc R . .

loop_
_atom_site_aniso_label
_atom_site_aniso_U_11
_atom_site_aniso_U_22
_atom_site_aniso_U_33
_atom_site_aniso_U_23
_atom_site_aniso_U_13
_atom_site_aniso_U_12
Zn1 0.02577(19) 0.02154(19) 0.02264(19) -0.00159(12) -0.00423(12) -0.00996(13)
O1 0.0229(8) 0.0251(8) 0.0250(8) -0.0072(7) -0.0046(7) -0.0101(7)
N1 0.0221(10) 0.0285(10) 0.0229(10) -0.0054(8) -0.0011(8) -0.0116(8)
C1 0.0416(16) 0.0281(13) 0.0321(14) 0.0026(11) -0.0033(12) -0.0137(12)
C2 0.0519(19) 0.0263(14) 0.0379(15) 0.0034(11) -0.0089(14) -0.0112(13)
C3 0.0221(12) 0.0377(14) 0.0396(15) -0.0187(12) -0.0030(10) -0.0132(11)
C4 0.0329(15) 0.0421(17) 0.057(2) -0.0239(15) -0.0017(14) -0.0145(13)
C5 0.0297(15) 0.0525(19) 0.062(2) -0.0344(17) 0.0009(14) -0.0141(14)
C6 0.057(2) 0.068(2) 0.0382(17) -0.0062(16) -0.0218(15) -0.0328(18)
C7 0.0484(19) 0.0442(17) 0.063(2) -0.0141(16) -0.0124(16) -0.0283(15)
C8 0.0375(19) 0.082(3) 0.117(4) -0.078(3) 0.013(2) -0.0216(19)
C9 0.0409(17) 0.0348(15) 0.0336(15) -0.0064(12) -0.0134(13) 0.0025(13)
C10 0.0275(15) 0.0509(18) 0.0433(18) 0.0035(14) 0.0053(13) -0.0149(14)

loop_
_atom_type_symbol
_atom_type_description
_atom_type_scat_dispersion_real
_atom_type_scat_dispersion_imag
_atom_type_scat_source
C C 0.0033 0.0016 'International Tables Vol C Tables 4.2.6.8 and 6.1.1.4'
H H 0.0000 0.0000 'International Tables Vol C Tables 4.2.6.8 and 6.1.1.4'
N N 0.0061 0.0033 'International Tables Vol C Tables 4.2.6.8 and 6.1.1.4'
O O 0.0106 0.0060 'International Tables Vol C Tables 4.2.6.8 and 6.1.1.4'
Zn Zn 0.2839 1.4301 'International Tables Vol C Tables 4.2.6.8 and 6.1.1.4'

loop_
_geom_angle_atom_site_label_1
_geom_angle_atom_site_label_2
_geom_angle_atom_site_label_3
_geom_angle
_geom_angle_site_symmetry_1
_geom_angle_site_symmetry_3
_geom_angle_publ_flag
O1 Zn1 O1 82.59(8) 2_665 . ?
O1 Zn1 C1 131.68(11) 2_665 . ?
O1 Zn1 C1 128.58(11) . . ?
O1 Zn1 N1 99.91(7) 2_665 . ?
O1 Zn1 N1 92.33(8) . . ?
C1 Zn1 N1 112.41(10) . . ?
O1 Zn1 Zn1 41.33(5) 2_665 2_665 ?
O1 Zn1 Zn1 41.26(5) . 2_665 ?
C1 Zn1 Zn1 149.03(9) . 2_665 ?
N1 Zn1 Zn1 98.14(6) . 2_665 ?
C3 O1 Zn1 130.91(17) . 2_665 ?
C3 O1 Zn1 121.26(16) . . ?
Zn1 O1 Zn1 97.42(8) 2_665 . ?
C9 N1 C10 109.5(2) . . ?
C9 N1 C5 114.8(3) . . ?
C10 N1 C5 109.2(3) . . ?
C9 N1 Zn1 110.94(17) . . ?
C10 N1 Zn1 104.05(18) . . ?
C5 N1 Zn1 107.86(17) . . ?
C2 C1 Zn1 115.2(2) . . ?
C2 C1 H1A 108.5 . . ?
Zn1 C1 H1A 108.5 . . ?
C2 C1 H1B 108.5 . . ?
Zn1 C1 H1B 108.5 . . ?
H1A C1 H1B 107.5 . . ?
C1 C2 H2A 109.5 . . ?
C1 C2 H2B 109.5 . . ?
H2A C2 H2B 109.5 . . ?
C1 C2 H2C 109.5 . . ?
H2A C2 H2C 109.5 . . ?
H2B C2 H2C 109.5 . . ?
O1 C3 C6 108.8(3) . . ?
O1 C3 C7 108.7(2) . . ?
C6 C3 C7 109.4(3) . . ?
O1 C3 C4 110.3(2) . . ?
C6 C3 C4 114.3(3) . . ?
C7 C3 C4 105.1(3) . . ?
C5 C4 C3 118.7(3) . . ?
C5 C4 H4A 107.6 . . ?
C3 C4 H4A 107.6 . . ?
C5 C4 H4B 107.6 . . ?
C3 C4 H4B 107.6 . . ?
H4A C4 H4B 107.1 . . ?
C4 C5 N1 115.3(3) . . ?
C4 C5 C8 107.8(3) . . ?
N1 C5 C8 112.5(3) . . ?
C4 C5 H5A 106.9 . . ?
N1 C5 H5A 106.9 . . ?
C8 C5 H5A 106.9 . . ?
C3 C6 H6A 109.5 . . ?
C3 C6 H6B 109.5 . . ?
H6A C6 H6B 109.5 . . ?
C3 C6 H6C 109.5 . . ?
H6A C6 H6C 109.5 . . ?
H6B C6 H6C 109.5 . . ?
C3 C7 H7A 109.5 . . ?
C3 C7 H7B 109.5 . . ?
H7A C7 H7B 109.5 . . ?
C3 C7 H7C 109.5 . . ?
H7A C7 H7C 109.5 . . ?
H7B C7 H7C 109.5 . . ?
C5 C8 H8A 109.5 . . ?
C5 C8 H8B 109.5 . . ?
H8A C8 H8B 109.5 . . ?
C5 C8 H8C 109.5 . . ?
H8A C8 H8C 109.5 . . ?
H8B C8 H8C 109.5 . . ?
N1 C9 H9A 109.5 . . ?
N1 C9 H9B 109.5 . . ?
H9A C9 H9B 109.5 . . ?
N1 C9 H9C 109.5 . . ?
H9A C9 H9C 109.5 . . ?
H9B C9 H9C 109.5 . . ?
N1 C10 H10A 109.5 . . ?
N1 C10 H10B 109.5 . . ?
H10A C10 H10B 109.5 . . ?
N1 C10 H10C 109.5 . . ?
H10A C10 H10C 109.5 . . ?
H10B C10 H10C 109.5 . . ?

loop_
_geom_bond_atom_site_label_1
_geom_bond_atom_site_label_2
_geom_bond_distance
_geom_bond_site_symmetry_2
_geom_bond_publ_flag
Zn1 O1 1.9820(17) 2_665 ?
Zn1 O1 1.9845(18) . ?
Zn1 C1 1.992(3) . ?
Zn1 N1 2.194(2) . ?
Zn1 Zn1 2.9802(5) 2_665 ?
O1 C3 1.415(3) . ?
O1 Zn1 1.9820(17) 2_665 ?
N1 C9 1.457(3) . ?
N1 C10 1.465(4) . ?
N1 C5 1.501(4) . ?
C1 C2 1.524(4) . ?
C1 H1A 0.9900 . ?
C1 H1B 0.9900 . ?
C2 H2A 0.9800 . ?
C2 H2B 0.9800 . ?
C2 H2C 0.9800 . ?
C3 C6 1.513(4) . ?
C3 C7 1.533(5) . ?
C3 C4 1.549(4) . ?
C4 C5 1.498(5) . ?
C4 H4A 0.9900 . ?
C4 H4B 0.9900 . ?
C5 C8 1.546(5) . ?
C5 H5A 1.0000 . ?
C6 H6A 0.9800 . ?
C6 H6B 0.9800 . ?
C6 H6C 0.9800 . ?
C7 H7A 0.9800 . ?
C7 H7B 0.9800 . ?
C7 H7C 0.9800 . ?
C8 H8A 0.9800 . ?
C8 H8B 0.9800 . ?
C8 H8C 0.9800 . ?
C9 H9A 0.9800 . ?
C9 H9B 0.9800 . ?
C9 H9C 0.9800 . ?
C10 H10A 0.9800 . ?
C10 H10B 0.9800 . ?
C10 H10C 0.9800 . ?

loop_
_geom_torsion_atom_site_label_1
_geom_torsion_atom_site_label_2
_geom_torsion_atom_site_label_3
_geom_torsion_atom_site_label_4
_geom_torsion
_geom_torsion_site_symmetry_1
_geom_torsion_site_symmetry_2
_geom_torsion_site_symmetry_3
_geom_torsion_site_symmetry_4
_geom_torsion_publ_flag
O1 Zn1 O1 C3 148.4(2) 2_665 . . . ?
C1 Zn1 O1 C3 -72.7(2) . . . . ?
N1 Zn1 O1 C3 48.69(19) . . . . ?
Zn1 Zn1 O1 C3 148.4(2) 2_665 . . . ?
O1 Zn1 O1 Zn1 0.0 2_665 . . 2_665 ?
C1 Zn1 O1 Zn1 138.93(12) . . . 2_665 ?
N1 Zn1 O1 Zn1 -99.70(8) . . . 2_665 ?
O1 Zn1 N1 C9 -0.9(2) 2_665 . . . ?
O1 Zn1 N1 C9 81.9(2) . . . . ?
C1 Zn1 N1 C9 -144.3(2) . . . . ?
Zn1 Zn1 N1 C9 40.9(2) 2_665 . . . ?
O1 Zn1 N1 C10 116.67(19) 2_665 . . . ?
O1 Zn1 N1 C10 -160.5(2) . . . . ?
C1 Zn1 N1 C10 -26.7(2) . . . . ?
Zn1 Zn1 N1 C10 158.50(19) 2_665 . . . ?
O1 Zn1 N1 C5 -127.5(2) 2_665 . . . ?
O1 Zn1 N1 C5 -44.6(2) . . . . ?
C1 Zn1 N1 C5 89.2(2) . . . . ?
Zn1 Zn1 N1 C5 -85.6(2) 2_665 . . . ?
O1 Zn1 C1 C2 68.8(3) 2_665 . . . ?
O1 Zn1 C1 C2 -50.4(3) . . . . ?
N1 Zn1 C1 C2 -163.1(2) . . . . ?
Zn1 Zn1 C1 C2 6.9(4) 2_665 . . . ?
Zn1 O1 C3 C6 -154.7(2) 2_665 . . . ?
Zn1 O1 C3 C6 68.7(3) . . . . ?
Zn1 O1 C3 C7 -35.7(3) 2_665 . . . ?
Zn1 O1 C3 C7 -172.24(19) . . . . ?
Zn1 O1 C3 C4 79.1(3) 2_665 . . . ?
Zn1 O1 C3 C4 -57.4(3) . . . . ?
O1 C3 C4 C5 61.1(4) . . . . ?
C6 C3 C4 C5 -62.0(4) . . . . ?
C7 C3 C4 C5 178.1(3) . . . . ?
C3 C4 C5 N1 -68.4(4) . . . . ?
C3 C4 C5 C8 165.0(3) . . . . ?
C9 N1 C5 C4 -64.9(4) . . . . ?
C10 N1 C5 C4 171.8(3) . . . . ?
Zn1 N1 C5 C4 59.3(3) . . . . ?
C9 N1 C5 C8 59.2(4) . . . . ?
C10 N1 C5 C8 -64.1(4) . . . . ?
Zn1 N1 C5 C8 -176.6(3) . . . . ?
